data_4314005
loop_
_publ_author_name
'Tilak Chandra'
'Brian J. Kraft'
'John C. Huffman'
'Jeffrey M. Zaleski'

_publ_section_title
;
 Synthesis and Structural Characterization of Porphyrinic Enediynes:
 Geometric and Electronic Effects on Thermal and Photochemical Reactivity
;
_journal_name_full 'Inorganic Chemistry'
_journal_page_first 5158
_journal_page_last 5172
_journal_paper_doi 10.1021/ic030035a
_journal_volume 42
_journal_year 2003
_chemical_formula_sum 'C80 H64 Cl3 N5.33'
_chemical_formula_weight 1206.38
_chemical_name_systematic
;
  ?
;
_space_group_IT_number 4
_symmetry_space_group_name_Hall 'P 2yb'
_symmetry_space_group_name_H-M 'P 1 21 1'
_atom_sites_solution_hydrogens geom
_atom_sites_solution_primary direct
_atom_sites_solution_secondary difmap
_audit_creation_method SHELXL-97
_cell_angle_alpha 90.00
_cell_angle_beta 95.289(6)
_cell_angle_gamma 90.00
_cell_formula_units_Z 3
_cell_length_a 14.962(3)
_cell_length_b 16.981(3)
_cell_length_c 15.520(3)
_cell_measurement_reflns_used 7096
_cell_measurement_temperature 82(2)
_cell_measurement_theta_max 27.47
_cell_measurement_theta_min 2.17
_cell_volume 3926.4(13)
_computing_cell_refinement 'SAINT (Bruker, 1999)'
_computing_data_collection 'SMART (Bruker, 1999)'
_computing_data_reduction 'SAINT (Bruker, 1999), XTEL (local package)'
_computing_molecular_graphics 'Local programs'
_computing_structure_refinement 'SHELXL-97 (Sheldrick, 1997)'
_computing_structure_solution 'SHELXS-97 (Sheldrick, 1990)'
_diffrn_ambient_temperature 82(2)
_diffrn_detector 'CCD area detector'
_diffrn_detector_area_resol_mean 44.52
_diffrn_detector_type 'Bruker SMART 6000'
_diffrn_measured_fraction_theta_full 0.980
_diffrn_measured_fraction_theta_max 0.980
_diffrn_measurement_details '   0.30 degree frames measured for  64.59 seconds each'
_diffrn_measurement_device 'three-circle goniometer with fixed chi'
_diffrn_measurement_device_type 'Bruker Platform goniometer'
_diffrn_measurement_method '\w scans'
_diffrn_radiation_monochromator graphite
_diffrn_radiation_source 'fine-focus sealed tube'
_diffrn_radiation_type MoK\a
_diffrn_radiation_wavelength 0.71073
_diffrn_reflns_av_R_equivalents 0.0976
_diffrn_reflns_av_sigmaI/netI 0.1303
_diffrn_reflns_limit_h_max 19
_diffrn_reflns_limit_h_min -19
_diffrn_reflns_limit_k_max 16
_diffrn_reflns_limit_k_min -22
_diffrn_reflns_limit_l_max 19
_diffrn_reflns_limit_l_min -18
_diffrn_reflns_number 20691
_diffrn_reflns_theta_full 27.73
_diffrn_reflns_theta_max 27.73
_diffrn_reflns_theta_min 2.17
_diffrn_standards_interval_time 656
_exptl_absorpt_coefficient_mu 0.237
_exptl_absorpt_correction_type none
_exptl_crystal_colour black
_exptl_crystal_density_diffrn 1.531
_exptl_crystal_density_method 'not measured'
_exptl_crystal_description parallelop
_exptl_crystal_F_000 1897
_exptl_crystal_size_max .11
_exptl_crystal_size_mid .18
_exptl_crystal_size_min .26
_refine_diff_density_max 0.973
_refine_diff_density_min -0.568
_refine_diff_density_rms 0.129
_refine_ls_abs_structure_details 'Flack H D (1983), Acta Cryst. A39, 876-881'
_refine_ls_abs_structure_Flack 0.25(13)
_refine_ls_extinction_method none
_refine_ls_goodness_of_fit_ref 1.048
_refine_ls_hydrogen_treatment mixed
_refine_ls_matrix_type full
_refine_ls_number_parameters 1063
_refine_ls_number_reflns 13421
_refine_ls_number_restraints 1
_refine_ls_restrained_S_all 1.048
_refine_ls_R_factor_all 0.1661
_refine_ls_R_factor_gt 0.1152
_refine_ls_shift/su_max 0.084
_refine_ls_shift/su_mean 0.007
_refine_ls_structure_factor_coef Fsqd
_refine_ls_weighting_details 'calc w=1/[\s^2^(Fo^2^)+(0.2000P)^2^+0.0000P] where P=(Fo^2^+2Fc^2^)/3'
_refine_ls_weighting_scheme calc
_refine_ls_wR_factor_gt 0.2942
_refine_ls_wR_factor_ref 0.3256
_reflns_number_gt 7963
_reflns_number_total 13421
_reflns_threshold_expression >2sigma(I)
_cod_data_source_file ic030035a_5.cif
_cod_data_source_block c:\2002data\02012lb\final
_cod_original_sg_symbol_H-M 'P 21'
_cod_database_code 4314005

loop_
_symmetry_equiv_pos_as_xyz
'x, y, z'
'-x, y+1/2, -z'

loop_
_atom_site_label
_atom_site_type_symbol
_atom_site_fract_x
_atom_site_fract_y
_atom_site_fract_z
_atom_site_U_iso_or_equiv
_atom_site_adp_type
_atom_site_occupancy
_atom_site_symmetry_multiplicity
_atom_site_calc_flag
_atom_site_refinement_flags
_atom_site_disorder_assembly
_atom_site_disorder_group
Cl1 Cl 0.48643(19) -0.00022(14) 0.39499(17) 0.0429(10) Uani 0.889(12) 1 d P . .
N1 N 0.2909(5) -0.2568(4) 0.4849(4) 0.0277(14) Uani 1 1 d . . .
Cl2 Cl 0.3954(2) 0.13093(16) 0.31367(17) 0.0414(10) Uani 0.820(11) 1 d P . .
C2 C 0.2511(5) -0.3197(5) 0.5290(5) 0.0275(16) Uani 1 1 d . . .
Cl3 Cl 0.50348(18) 0.15362(15) 0.47336(16) 0.0395(10) Uani 0.847(11) 1 d P . .
C3 C 0.2016(5) -0.3591(4) 0.4635(4) 0.0244(15) Uani 1 1 d . . .
C4 C 0.2136(6) -0.3227(4) 0.3809(5) 0.0316(18) Uani 1 1 d . . .
C5 C 0.2700(5) -0.2599(4) 0.4003(4) 0.0243(15) Uani 1 1 d . . .
C6 C 0.3081(5) -0.2033(5) 0.3363(5) 0.0275(16) Uani 1 1 d . . .
H6 H 0.2802 -0.2187 0.2777 0.033 Uiso 1 1 calc R . .
C7 C 0.2795(5) -0.1195(4) 0.3505(4) 0.0214(14) Uani 1 1 d . . .
C8 C 0.2424(6) -0.0695(5) 0.2830(5) 0.0281(16) Uani 1 1 d . . .
C9 C 0.2198(5) 0.0008(5) 0.3247(4) 0.0247(15) Uani 1 1 d . . .
C10 C 0.2451(5) -0.0109(5) 0.4138(5) 0.0261(16) Uani 1 1 d . . .
N11 N 0.2824(4) -0.0854(4) 0.4288(4) 0.0244(13) Uani 1 1 d . . .
C12 C 0.2340(5) 0.0388(4) 0.4834(4) 0.0247(16) Uani 1 1 d . . .
C13 C 0.2676(5) 0.0240(4) 0.5689(5) 0.0242(15) Uani 1 1 d . . .
C14 C 0.2546(5) 0.0639(4) 0.6479(5) 0.0251(15) Uani 1 1 d . . .
C15 C 0.3093(5) 0.0249(5) 0.7139(5) 0.0261(16) Uani 1 1 d . . .
C16 C 0.3518(5) -0.0345(4) 0.6750(5) 0.0245(16) Uani 1 1 d . . .
N17 N 0.3290(4) -0.0350(4) 0.5936(4) 0.0269(14) Uani 1 1 d . . .
C18 C 0.4214(5) -0.0919(5) 0.7195(4) 0.0265(16) Uani 1 1 d . . .
H18 H 0.4322 -0.0761 0.7817 0.032 Uiso 1 1 calc R . .
C19 C 0.3844(5) -0.1740(5) 0.7166(4) 0.0277(16) Uani 1 1 d . . .
C20 C 0.3875(6) -0.2237(5) 0.7936(5) 0.0299(17) Uani 1 1 d . . .
C21 C 0.3423(6) -0.2919(5) 0.7656(5) 0.0318(18) Uani 1 1 d . . .
C22 C 0.3173(6) -0.2816(5) 0.6749(5) 0.0288(16) Uani 1 1 d . . .
N23 N 0.3457(4) -0.2069(4) 0.6484(4) 0.0248(13) Uani 1 1 d . . .
C24 C 0.2683(5) -0.3326(5) 0.6180(5) 0.0301(17) Uani 1 1 d . . .
C25 C 0.1410(6) -0.4249(5) 0.4694(5) 0.0325(18) Uani 1 1 d . . .
C26 C 0.0875(6) -0.4765(5) 0.4613(5) 0.0322(18) Uani 1 1 d . . .
C27 C 0.0203(6) -0.5338(5) 0.4445(5) 0.0323(18) Uani 1 1 d . . .
C28 C -0.0227(7) -0.5717(5) 0.5108(6) 0.039(2) Uani 1 1 d . . .
H28 H -0.0050 -0.5599 0.5697 0.046 Uiso 1 1 calc R . .
C29 C -0.0905(7) -0.6261(5) 0.4898(8) 0.050(3) Uani 1 1 d . . .
H29 H -0.1189 -0.6513 0.5346 0.060 Uiso 1 1 calc R . .
C30 C -0.1163(6) -0.6434(6) 0.4072(9) 0.055(3) Uani 1 1 d . . .
H30 H -0.1634 -0.6801 0.3938 0.066 Uiso 1 1 calc R . .
C31 C -0.0746(8) -0.6079(6) 0.3408(7) 0.053(3) Uani 1 1 d . . .
H31 H -0.0933 -0.6202 0.2822 0.064 Uiso 1 1 calc R . .
C32 C -0.0049(7) -0.5541(5) 0.3605(6) 0.041(2) Uani 1 1 d . . .
H32 H 0.0251 -0.5315 0.3151 0.050 Uiso 1 1 calc R . .
C33 C 0.1725(6) -0.3499(5) 0.3008(5) 0.0335(18) Uani 1 1 d . . .
C34 C 0.1389(7) -0.3750(5) 0.2362(6) 0.037(2) Uani 1 1 d . . .
C35 C 0.0847(6) -0.4065(5) 0.1602(5) 0.0311(17) Uani 1 1 d . . .
C36 C 0.1216(7) -0.4291(5) 0.0829(5) 0.0366(19) Uani 1 1 d . . .
H36 H 0.1846 -0.4251 0.0797 0.044 Uiso 1 1 calc R . .
C37 C 0.0691(7) -0.4562(6) 0.0137(6) 0.049(2) Uani 1 1 d . . .
H37 H 0.0930 -0.4642 -0.0402 0.059 Uiso 1 1 calc R . .
C38 C -0.0206(9) -0.4721(7) 0.0232(7) 0.061(3) Uani 1 1 d . . .
H38 H -0.0577 -0.4953 -0.0230 0.074 Uiso 1 1 calc R . .
C39 C -0.0563(9) -0.4535(6) 0.1023(7) 0.055(3) Uani 1 1 d . . .
H39 H -0.1180 -0.4632 0.1078 0.066 Uiso 1 1 calc R . .
C40 C -0.0049(6) -0.4225(5) 0.1697(5) 0.0359(19) Uani 1 1 d . . .
H40 H -0.0295 -0.4119 0.2228 0.043 Uiso 1 1 calc R . .
C41 C 0.4073(6) -0.2200(5) 0.3363(5) 0.0334(19) Uani 1 1 d . . .
C42 C 0.4667(6) -0.1876(6) 0.3971(6) 0.040(2) Uani 1 1 d . . .
H42 H 0.4469 -0.1524 0.4389 0.048 Uiso 1 1 calc R . .
C43 C 0.5595(7) -0.2070(7) 0.3976(7) 0.050(3) Uani 1 1 d . . .
H43 H 0.6024 -0.1836 0.4387 0.061 Uiso 1 1 calc R . .
C44 C 0.5862(8) -0.2601(7) 0.3379(7) 0.054(3) Uani 1 1 d . . .
H44 H 0.6478 -0.2741 0.3389 0.064 Uiso 1 1 calc R . .
C45 C 0.5250(8) -0.2929(6) 0.2771(8) 0.054(3) Uani 1 1 d . . .
H45 H 0.5442 -0.3295 0.2363 0.064 Uiso 1 1 calc R . .
C46 C 0.4341(7) -0.2724(5) 0.2752(6) 0.042(2) Uani 1 1 d . . .
H46 H 0.3914 -0.2942 0.2326 0.051 Uiso 1 1 calc R . .
C47 C 0.2320(6) -0.0894(4) 0.1941(5) 0.0261(16) Uani 1 1 d . . .
C48 C 0.2226(5) -0.1138(5) 0.1219(5) 0.0296(17) Uani 1 1 d . . .
C49 C 0.2127(5) -0.1453(5) 0.0357(5) 0.0296(18) Uani 1 1 d . . .
C50 C 0.2174(6) -0.0962(5) -0.0365(5) 0.0322(18) Uani 1 1 d . . .
H50 H 0.2285 -0.0414 -0.0286 0.039 Uiso 1 1 calc R . .
C51 C 0.2060(5) -0.1266(5) -0.1181(5) 0.0308(18) Uani 1 1 d . . .
H51 H 0.2106 -0.0928 -0.1662 0.037 Uiso 1 1 calc R . .
C52 C 0.1879(6) -0.2054(6) -0.1322(5) 0.038(2) Uani 1 1 d . . .
H52 H 0.1788 -0.2256 -0.1895 0.045 Uiso 1 1 calc R . .
C53 C 0.1831(7) -0.2537(6) -0.0634(6) 0.043(2) Uani 1 1 d . . .
H53 H 0.1710 -0.3081 -0.0728 0.052 Uiso 1 1 calc R . .
C54 C 0.1955(7) -0.2256(5) 0.0196(6) 0.042(2) Uani 1 1 d . . .
H54 H 0.1924 -0.2607 0.0668 0.050 Uiso 1 1 calc R . .
C55 C 0.1808(6) 0.0671(5) 0.2808(4) 0.0287(17) Uani 1 1 d . . .
C56 C 0.1521(6) 0.1251(5) 0.2438(5) 0.0322(18) Uani 1 1 d . . .
C57 C 0.1204(7) 0.1967(6) 0.2046(5) 0.044(2) Uani 1 1 d . . .
C58 C 0.1550(14) 0.2662(7) 0.2380(8) 0.093(6) Uani 1 1 d . . .
H58 H 0.1954 0.2646 0.2889 0.111 Uiso 1 1 calc R . .
C59 C 0.1335(15) 0.3384(8) 0.2007(11) 0.111(8) Uani 1 1 d . . .
H59 H 0.1576 0.3866 0.2238 0.133 Uiso 1 1 calc R . .
C60 C 0.0730(17) 0.3349(16) 0.1255(18) 0.159(15) Uani 1 1 d . . .
H60 H 0.0547 0.3828 0.0976 0.191 Uiso 1 1 calc R . .
C61 C 0.0399(11) 0.267(2) 0.0913(17) 0.175(17) Uani 1 1 d . . .
H61 H 0.0007 0.2665 0.0395 0.210 Uiso 1 1 calc R . .
C62 C 0.0634(8) 0.2013(13) 0.1318(9) 0.102(7) Uani 1 1 d . . .
H62 H 0.0386 0.1535 0.1084 0.122 Uiso 1 1 calc R . .
C63 C 0.1871(6) 0.1154(4) 0.4685(4) 0.0256(15) Uani 1 1 d . . .
C64 C 0.2342(6) 0.1853(4) 0.4859(5) 0.0272(16) Uani 1 1 d . . .
H64 H 0.2972 0.1833 0.5013 0.033 Uiso 1 1 calc R . .
C65 C 0.1912(6) 0.2574(5) 0.4813(5) 0.0334(18) Uani 1 1 d . . .
H65 H 0.2239 0.3046 0.4936 0.040 Uiso 1 1 calc R . .
C66 C 0.0994(6) 0.2596(5) 0.4583(5) 0.0343(19) Uani 1 1 d . . .
H66 H 0.0689 0.3088 0.4549 0.041 Uiso 1 1 calc R . .
C67 C 0.0535(6) 0.1927(5) 0.4410(5) 0.0342(19) Uani 1 1 d . . .
H67 H -0.0092 0.1954 0.4245 0.041 Uiso 1 1 calc R . .
C68 C 0.0952(6) 0.1196(5) 0.4464(5) 0.0325(18) Uani 1 1 d . . .
H68 H 0.0612 0.0729 0.4350 0.039 Uiso 1 1 calc R . .
C69 C 0.1961(6) 0.1271(5) 0.6652(5) 0.0300(17) Uani 1 1 d . . .
C70 C 0.1517(6) 0.1793(4) 0.6914(5) 0.0286(17) Uani 1 1 d . . .
C71 C 0.1028(6) 0.2391(5) 0.7329(5) 0.0350(19) Uani 1 1 d . . .
C72 C 0.1349(8) 0.2692(5) 0.8144(5) 0.039(2) Uani 1 1 d . . .
H72 H 0.1929 0.2550 0.8399 0.047 Uiso 1 1 calc R . .
C73 C 0.0798(8) 0.3208(6) 0.8580(6) 0.048(2) Uani 1 1 d . . .
H73 H 0.0980 0.3398 0.9145 0.057 Uiso 1 1 calc R . .
C74 C -0.0043(8) 0.3433(6) 0.8135(9) 0.062(3) Uani 1 1 d . . .
H74 H -0.0411 0.3796 0.8405 0.074 Uiso 1 1 calc R . .
C75 C -0.0315(6) 0.3167(5) 0.7395(6) 0.041(2) Uani 1 1 d . . .
H75 H -0.0889 0.3329 0.7144 0.049 Uiso 1 1 calc R . .
C76 C 0.0192(6) 0.2636(5) 0.6918(7) 0.042(2) Uani 1 1 d . . .
H76 H -0.0020 0.2457 0.6356 0.050 Uiso 1 1 calc R . .
C77 C 0.3188(5) 0.0506(4) 0.8020(4) 0.0237(15) Uani 1 1 d . . .
C78 C 0.3241(6) 0.0751(5) 0.8747(6) 0.0340(19) Uani 1 1 d . . .
C79 C 0.3318(6) 0.1144(6) 0.9599(5) 0.038(2) Uani 1 1 d . . .
C80 C 0.2626(7) 0.1609(5) 0.9852(5) 0.0359(19) Uani 1 1 d . . .
H80 H 0.2062 0.1617 0.9516 0.043 Uiso 1 1 calc R . .
C81 C 0.2760(10) 0.2068(7) 1.0606(6) 0.057(3) Uani 1 1 d . . .
H81 H 0.2301 0.2417 1.0754 0.068 Uiso 1 1 calc R . .
C82 C 0.3516(7) 0.2021(6) 1.1111(6) 0.045(2) Uani 1 1 d . . .
H82 H 0.3598 0.2339 1.1615 0.054 Uiso 1 1 calc R . .
C83 C 0.4194(8) 0.1513(6) 1.0914(6) 0.049(2) Uani 1 1 d . . .
H83 H 0.4714 0.1452 1.1309 0.059 Uiso 1 1 calc R . .
C84 C 0.4116(6) 0.1092(6) 1.0143(6) 0.044(2) Uani 1 1 d . . .
H84 H 0.4598 0.0773 0.9987 0.052 Uiso 1 1 calc R . .
C85 C 0.5101(5) -0.0838(4) 0.6788(4) 0.0250(15) Uani 1 1 d . . .
C86 C 0.5445(6) -0.0111(5) 0.6616(5) 0.0309(17) Uani 1 1 d . . .
H86 H 0.5106 0.0346 0.6726 0.037 Uiso 1 1 calc R . .
C87 C 0.6282(6) -0.0020(6) 0.6283(6) 0.041(2) Uani 1 1 d . . .
H87 H 0.6496 0.0487 0.6147 0.049 Uiso 1 1 calc R . .
C88 C 0.6775(7) -0.0671(7) 0.6160(7) 0.051(3) Uani 1 1 d . . .
H88 H 0.7352 -0.0612 0.5958 0.061 Uiso 1 1 calc R . .
C89 C 0.6467(8) -0.1420(7) 0.6317(8) 0.063(3) Uani 1 1 d . . .
H89 H 0.6813 -0.1872 0.6207 0.075 Uiso 1 1 calc R . .
C90 C 0.5609(8) -0.1493(6) 0.6654(8) 0.056(3) Uani 1 1 d . . .
H90 H 0.5389 -0.2000 0.6785 0.067 Uiso 1 1 calc R . .
C91 C 0.4242(6) -0.2017(5) 0.8775(5) 0.0314(18) Uani 1 1 d . . .
C92 C 0.4522(6) -0.1821(7) 0.9486(6) 0.042(2) Uani 1 1 d . . .
C93 C 0.4904(7) -0.1513(6) 1.0325(5) 0.038(2) Uani 1 1 d . . .
C94 C 0.4486(7) -0.0864(6) 1.0733(6) 0.042(2) Uani 1 1 d . . .
H94 H 0.3976 -0.0614 1.0442 0.051 Uiso 1 1 calc R . .
C95 C 0.4807(7) -0.0610(6) 1.1516(6) 0.044(2) Uani 1 1 d . . .
H95 H 0.4514 -0.0193 1.1785 0.053 Uiso 1 1 calc R . .
C96 C 0.5568(7) -0.0955(6) 1.1936(6) 0.043(2) Uani 1 1 d . . .
H96 H 0.5805 -0.0782 1.2493 0.052 Uiso 1 1 calc R . .
C97 C 0.5964(8) -0.1553(6) 1.1521(6) 0.046(2) Uani 1 1 d . . .
H97 H 0.6488 -0.1789 1.1802 0.055 Uiso 1 1 calc R . .
C98 C 0.5651(7) -0.1828(6) 1.0733(6) 0.044(2) Uani 1 1 d . . .
H98 H 0.5957 -0.2240 1.0470 0.053 Uiso 1 1 calc R . .
C99 C 0.3328(6) -0.3575(5) 0.8241(5) 0.0322(18) Uani 1 1 d . . .
C100 C 0.3304(6) -0.3992(5) 0.8860(6) 0.039(2) Uani 1 1 d . . .
C101 C 0.3273(6) -0.4478(6) 0.9631(6) 0.040(2) Uani 1 1 d . . .
C102 C 0.3641(7) -0.4181(7) 1.0417(6) 0.047(2) Uani 1 1 d . . .
H102 H 0.3855 -0.3654 1.0439 0.057 Uiso 1 1 calc R . .
C103 C 0.3707(8) -0.4607(7) 1.1142(6) 0.053(3) Uani 1 1 d . . .
H103 H 0.3988 -0.4404 1.1670 0.063 Uiso 1 1 calc R . .
C104 C 0.3346(9) -0.5361(8) 1.1090(8) 0.064(3) Uani 1 1 d . . .
H104 H 0.3394 -0.5678 1.1597 0.077 Uiso 1 1 calc R . .
C105 C 0.2941(9) -0.5660(6) 1.0374(7) 0.054(3) Uani 1 1 d . . .
H105 H 0.2672 -0.6167 1.0381 0.065 Uiso 1 1 calc R . .
C106 C 0.2905(8) -0.5202(7) 0.9552(7) 0.055(3) Uani 1 1 d . . .
H106 H 0.2644 -0.5404 0.9016 0.066 Uiso 1 1 calc R . .
C107 C 0.2310(6) -0.4073(5) 0.6508(5) 0.0305(17) Uani 1 1 d . . .
C108 C 0.1552(6) -0.4026(6) 0.6989(5) 0.037(2) Uani 1 1 d . . .
H108 H 0.1327 -0.3529 0.7149 0.044 Uiso 1 1 calc R . .
C109 C 0.1150(8) -0.4707(7) 0.7220(7) 0.055(3) Uani 1 1 d . . .
H109 H 0.0616 -0.4690 0.7506 0.066 Uiso 1 1 calc R . .
C110 C 0.1540(8) -0.5437(6) 0.7026(7) 0.053(3) Uani 1 1 d . . .
H110 H 0.1276 -0.5911 0.7206 0.063 Uiso 1 1 calc R . .
C111 C 0.2290(7) -0.5476(6) 0.6584(7) 0.047(2) Uani 1 1 d . . .
H111 H 0.2541 -0.5972 0.6457 0.056 Uiso 1 1 calc R . .
C112 C 0.2680(6) -0.4790(5) 0.6324(6) 0.037(2) Uani 1 1 d . . .
H112 H 0.3201 -0.4811 0.6018 0.044 Uiso 1 1 calc R . .
C113 C 0.4903(7) 0.1018(5) 0.3763(6) 0.039(2) Uani 1 1 d . . .
H113 H 0.5434 0.1130 0.3436 0.046 Uiso 1 1 calc R . .
Cl4 Cl 0.5259(18) 0.1797(15) 0.6007(15) 0.039(9) Uiso 0.090(11) 1 d P . .
Cl5 Cl 0.6013(18) 0.0382(15) 0.6940(15) 0.082(11) Uiso 0.155(15) 1 d P . .
Cl6 Cl 0.513(2) 0.024(2) 0.5242(18) 0.150(15) Uiso 0.23(2) 1 d P . .

loop_
_atom_site_aniso_label
_atom_site_aniso_U_11
_atom_site_aniso_U_22
_atom_site_aniso_U_33
_atom_site_aniso_U_23
_atom_site_aniso_U_13
_atom_site_aniso_U_12
Cl1 0.0406(16) 0.0229(13) 0.0676(19) -0.0068(10) 0.0176(12) -0.0038(10)
N1 0.028(4) 0.026(3) 0.031(3) 0.010(3) 0.012(3) -0.001(3)
Cl2 0.0434(18) 0.0356(16) 0.0438(16) -0.0017(10) -0.0042(11) -0.0030(12)
C2 0.025(4) 0.023(4) 0.037(4) 0.006(3) 0.013(3) -0.001(3)
Cl3 0.0391(16) 0.0364(15) 0.0427(15) -0.0179(10) 0.0032(11) -0.0037(11)
C3 0.029(4) 0.016(4) 0.028(3) -0.003(3) 0.007(3) 0.007(3)
C4 0.031(4) 0.015(4) 0.051(5) 0.003(3) 0.013(4) 0.010(3)
C5 0.027(4) 0.019(3) 0.029(3) 0.005(3) 0.012(3) -0.002(3)
C6 0.028(4) 0.023(4) 0.035(4) 0.003(3) 0.019(3) -0.007(3)
C7 0.022(4) 0.017(3) 0.025(3) 0.003(3) 0.007(3) 0.000(3)
C8 0.025(4) 0.025(4) 0.036(4) -0.001(3) 0.008(3) -0.002(3)
C9 0.021(4) 0.023(4) 0.031(4) 0.000(3) 0.008(3) -0.004(3)
C10 0.021(4) 0.021(4) 0.039(4) -0.003(3) 0.013(3) 0.000(3)
N11 0.022(3) 0.029(3) 0.024(3) 0.010(2) 0.011(2) 0.008(3)
C12 0.029(4) 0.019(4) 0.027(3) -0.007(3) 0.011(3) -0.007(3)
C13 0.029(4) 0.011(3) 0.034(4) 0.002(3) 0.008(3) 0.003(3)
C14 0.021(4) 0.018(4) 0.037(4) 0.001(3) 0.008(3) -0.001(3)
C15 0.024(4) 0.025(4) 0.031(4) -0.003(3) 0.011(3) 0.001(3)
C16 0.031(4) 0.010(3) 0.035(4) 0.007(3) 0.017(3) 0.000(3)
N17 0.022(3) 0.022(3) 0.039(4) 0.006(3) 0.012(3) 0.007(3)
C18 0.024(4) 0.031(4) 0.025(3) -0.002(3) 0.007(3) 0.000(3)
C19 0.018(4) 0.043(5) 0.023(3) 0.008(3) 0.007(3) 0.006(3)
C20 0.030(4) 0.024(4) 0.038(4) 0.007(3) 0.018(3) 0.008(3)
C21 0.034(5) 0.021(4) 0.043(4) 0.013(3) 0.019(3) 0.006(3)
C22 0.023(4) 0.020(4) 0.044(4) 0.004(3) 0.007(3) 0.007(3)
N23 0.021(3) 0.024(3) 0.031(3) 0.006(2) 0.010(2) 0.003(3)
C24 0.024(4) 0.028(4) 0.040(4) 0.010(3) 0.012(3) 0.011(3)
C25 0.038(5) 0.016(4) 0.045(4) 0.000(3) 0.013(4) -0.001(4)
C26 0.031(5) 0.025(4) 0.042(4) 0.008(3) 0.011(3) 0.014(4)
C27 0.033(5) 0.016(4) 0.050(5) 0.005(3) 0.015(4) 0.007(3)
C28 0.038(5) 0.016(4) 0.066(5) 0.005(3) 0.024(4) 0.002(3)
C29 0.031(5) 0.016(4) 0.107(9) 0.007(5) 0.033(5) 0.003(4)
C30 0.016(4) 0.033(5) 0.115(9) 0.040(6) 0.003(5) 0.002(4)
C31 0.051(6) 0.045(6) 0.059(6) 0.015(5) -0.020(5) -0.008(5)
C32 0.038(5) 0.035(5) 0.050(5) 0.022(4) -0.001(4) -0.007(4)
C33 0.038(5) 0.031(4) 0.035(4) 0.001(3) 0.019(3) -0.001(4)
C34 0.050(5) 0.020(4) 0.046(5) -0.003(3) 0.033(4) -0.003(4)
C35 0.031(4) 0.027(4) 0.036(4) -0.006(3) 0.008(3) 0.004(3)
C36 0.041(5) 0.037(5) 0.034(4) 0.002(3) 0.013(4) 0.004(4)
C37 0.048(6) 0.053(6) 0.047(5) -0.016(4) 0.007(4) 0.012(5)
C38 0.063(8) 0.050(6) 0.068(7) -0.025(5) -0.010(6) -0.010(6)
C39 0.060(7) 0.044(6) 0.062(6) -0.003(5) 0.008(5) -0.006(5)
C40 0.039(5) 0.029(4) 0.040(4) -0.002(3) 0.002(4) 0.004(4)
C41 0.032(5) 0.027(4) 0.045(4) 0.012(3) 0.026(4) 0.003(4)
C42 0.027(5) 0.044(5) 0.052(5) 0.022(4) 0.013(4) 0.013(4)
C43 0.028(5) 0.067(7) 0.061(6) 0.028(5) 0.026(4) 0.004(5)
C44 0.049(6) 0.049(6) 0.067(6) 0.029(5) 0.024(5) 0.022(5)
C45 0.053(7) 0.028(5) 0.089(7) 0.007(5) 0.050(6) 0.011(5)
C46 0.053(6) 0.021(4) 0.057(5) 0.002(4) 0.026(4) -0.002(4)
C47 0.031(4) 0.020(4) 0.027(4) 0.008(3) 0.005(3) 0.001(3)
C48 0.022(4) 0.033(4) 0.035(4) 0.006(3) 0.006(3) -0.003(3)
C49 0.011(3) 0.049(5) 0.028(4) -0.003(3) 0.000(3) 0.001(3)
C50 0.032(4) 0.028(4) 0.037(4) 0.008(3) 0.001(3) 0.000(4)
C51 0.019(4) 0.051(5) 0.022(3) 0.008(3) 0.002(3) -0.003(4)
C52 0.032(5) 0.046(5) 0.036(4) -0.010(4) 0.012(3) 0.013(4)
C53 0.047(6) 0.033(5) 0.051(5) -0.008(4) 0.011(4) 0.017(4)
C54 0.042(6) 0.031(5) 0.054(5) 0.009(4) 0.007(4) 0.007(4)
C55 0.029(4) 0.036(5) 0.024(3) 0.001(3) 0.016(3) 0.003(3)
C56 0.033(4) 0.039(5) 0.027(4) -0.001(3) 0.013(3) 0.009(4)
C57 0.043(5) 0.061(7) 0.031(4) 0.015(4) 0.018(4) 0.024(5)
C58 0.197(19) 0.028(6) 0.063(7) 0.008(5) 0.063(9) 0.027(8)
C59 0.19(2) 0.044(7) 0.121(12) 0.036(8) 0.117(14) 0.048(10)
C60 0.126(19) 0.19(2) 0.19(2) 0.15(2) 0.135(18) 0.140(19)
C61 0.030(7) 0.33(4) 0.17(2) 0.20(3) 0.026(9) 0.022(14)
C62 0.037(7) 0.188(19) 0.084(9) 0.091(11) 0.021(6) 0.020(9)
C63 0.032(4) 0.020(4) 0.026(3) 0.006(3) 0.006(3) 0.002(3)
C64 0.029(4) 0.022(4) 0.031(4) 0.006(3) 0.009(3) 0.006(3)
C65 0.035(5) 0.026(4) 0.041(4) -0.003(3) 0.012(3) 0.002(4)
C66 0.042(5) 0.022(4) 0.042(4) 0.006(3) 0.024(4) 0.008(4)
C67 0.026(4) 0.033(5) 0.043(4) 0.013(3) 0.005(3) 0.009(4)
C68 0.034(5) 0.027(4) 0.037(4) 0.007(3) 0.010(3) 0.002(4)
C69 0.033(4) 0.025(4) 0.034(4) 0.009(3) 0.012(3) 0.005(3)
C70 0.036(4) 0.016(3) 0.038(4) 0.004(3) 0.023(3) 0.009(3)
C71 0.036(5) 0.023(4) 0.050(5) 0.005(3) 0.025(4) 0.010(4)
C72 0.061(6) 0.023(4) 0.036(4) 0.003(3) 0.018(4) 0.002(4)
C73 0.052(6) 0.051(6) 0.043(5) -0.005(4) 0.021(4) 0.003(5)
C74 0.049(7) 0.028(5) 0.115(9) -0.002(6) 0.044(7) 0.011(5)
C75 0.025(4) 0.032(5) 0.068(6) -0.008(4) 0.015(4) 0.000(4)
C76 0.032(5) 0.020(4) 0.075(6) -0.001(4) 0.021(4) 0.000(4)
C77 0.020(4) 0.026(4) 0.025(4) 0.005(3) 0.001(3) 0.002(3)
C78 0.033(5) 0.021(4) 0.050(5) 0.010(3) 0.009(4) -0.006(3)
C79 0.035(5) 0.045(5) 0.034(4) 0.012(4) 0.010(3) 0.002(4)
C80 0.042(5) 0.035(5) 0.032(4) 0.006(3) 0.008(3) 0.000(4)
C81 0.094(10) 0.047(6) 0.030(4) -0.003(4) 0.011(5) 0.001(6)
C82 0.043(6) 0.050(6) 0.042(5) -0.010(4) 0.007(4) 0.004(5)
C83 0.057(7) 0.041(5) 0.047(5) 0.005(4) -0.009(5) -0.004(5)
C84 0.029(5) 0.052(6) 0.052(5) 0.007(4) 0.016(4) 0.002(4)
C85 0.025(4) 0.022(4) 0.030(3) 0.007(3) 0.012(3) 0.001(3)
C86 0.029(4) 0.018(4) 0.047(4) 0.006(3) 0.009(3) -0.002(3)
C87 0.030(5) 0.043(5) 0.050(5) 0.009(4) 0.010(4) -0.009(4)
C88 0.037(6) 0.050(6) 0.070(6) -0.006(5) 0.029(5) -0.010(5)
C89 0.037(6) 0.045(6) 0.112(9) -0.022(6) 0.043(6) 0.002(5)
C90 0.051(7) 0.027(5) 0.092(7) 0.005(5) 0.023(6) -0.005(5)
C91 0.023(4) 0.042(5) 0.030(4) 0.015(3) 0.009(3) 0.000(4)
C92 0.024(4) 0.062(6) 0.042(5) 0.010(4) 0.011(4) 0.006(4)
C93 0.052(6) 0.039(5) 0.023(4) 0.003(3) 0.008(4) -0.002(4)
C94 0.037(5) 0.047(6) 0.045(5) -0.008(4) 0.012(4) 0.001(4)
C95 0.041(6) 0.046(6) 0.047(5) -0.007(4) 0.012(4) 0.005(5)
C96 0.044(6) 0.047(6) 0.040(5) 0.003(4) 0.008(4) -0.004(5)
C97 0.050(6) 0.048(6) 0.041(5) 0.010(4) 0.009(4) -0.006(5)
C98 0.044(6) 0.038(5) 0.053(5) 0.001(4) 0.021(4) -0.004(4)
C99 0.030(4) 0.029(4) 0.037(4) -0.002(3) 0.006(3) 0.003(4)
C100 0.027(4) 0.034(5) 0.059(5) 0.005(4) 0.015(4) 0.007(4)
C101 0.031(5) 0.038(5) 0.053(5) 0.002(4) 0.019(4) 0.000(4)
C102 0.031(5) 0.063(7) 0.048(5) 0.004(5) 0.007(4) 0.010(5)
C103 0.048(6) 0.064(8) 0.045(5) -0.001(5) 0.000(4) 0.003(6)
C104 0.048(7) 0.071(8) 0.075(8) 0.002(6) 0.014(6) 0.015(6)
C105 0.069(8) 0.029(5) 0.065(6) 0.017(4) 0.010(5) 0.007(5)
C106 0.053(7) 0.053(7) 0.062(6) -0.002(5) 0.027(5) 0.022(5)
C107 0.024(4) 0.028(4) 0.039(4) 0.011(3) 0.001(3) 0.003(3)
C108 0.036(5) 0.038(5) 0.037(4) 0.008(3) 0.010(4) -0.002(4)
C109 0.049(6) 0.059(7) 0.058(6) 0.020(5) 0.009(5) -0.017(5)
C110 0.055(7) 0.039(6) 0.064(6) 0.024(5) 0.000(5) -0.019(5)
C111 0.030(5) 0.037(5) 0.071(6) 0.017(4) -0.006(4) -0.002(4)
C112 0.023(4) 0.018(4) 0.068(5) 0.007(4) -0.008(4) -0.003(3)
C113 0.046(5) 0.025(4) 0.049(5) -0.014(3) 0.024(4) -0.003(4)

loop_
_atom_type_symbol
_atom_type_description
_atom_type_scat_dispersion_real
_atom_type_scat_dispersion_imag
_atom_type_scat_source
C C 0.0033 0.0016 'International Tables Vol C Tables 4.2.6.8 and 6.1.1.4'
H H 0.0000 0.0000 'International Tables Vol C Tables 4.2.6.8 and 6.1.1.4'
N N 0.0061 0.0033 'International Tables Vol C Tables 4.2.6.8 and 6.1.1.4'
Cl Cl 0.1484 0.1585 'International Tables Vol C Tables 4.2.6.8 and 6.1.1.4'

loop_
_geom_angle_atom_site_label_1
_geom_angle_atom_site_label_2
_geom_angle_atom_site_label_3
_geom_angle
_geom_angle_site_symmetry_1
_geom_angle_site_symmetry_3
_geom_angle_publ_flag
C5 N1 C2 112.1(6) . . ?
C3 C2 C24 133.7(7) . . ?
C3 C2 N1 103.3(6) . . ?
C24 C2 N1 122.9(7) . . ?
C2 C3 C4 110.1(7) . . ?
C2 C3 C25 128.8(7) . . ?
C4 C3 C25 121.0(7) . . ?
C5 C4 C33 130.8(7) . . ?
C5 C4 C3 105.1(7) . . ?
C33 C4 C3 124.0(8) . . ?
N1 C5 C4 109.3(6) . . ?
N1 C5 C6 123.6(7) . . ?
C4 C5 C6 127.0(7) . . ?
C7 C6 C41 117.9(7) . . ?
C7 C6 C5 111.7(6) . . ?
C41 C6 C5 107.9(6) . . ?
N11 C7 C8 112.8(6) . . ?
N11 C7 C6 123.5(6) . . ?
C8 C7 C6 123.6(6) . . ?
C9 C8 C47 129.7(7) . . ?
C9 C8 C7 105.2(6) . . ?
C47 C8 C7 125.1(7) . . ?
C8 C9 C55 123.9(7) . . ?
C8 C9 C10 105.9(7) . . ?
C55 C9 C10 130.2(7) . . ?
N11 C10 C12 119.7(7) . . ?
N11 C10 C9 111.0(6) . . ?
C12 C10 C9 129.2(7) . . ?
C7 N11 C10 105.1(6) . . ?
C10 C12 C13 124.7(7) . . ?
C10 C12 C63 120.0(7) . . ?
C13 C12 C63 115.3(6) . . ?
N17 C13 C12 124.1(7) . . ?
N17 C13 C14 104.1(6) . . ?
C12 C13 C14 131.7(7) . . ?
C15 C14 C69 122.7(7) . . ?
C15 C14 C13 106.5(7) . . ?
C69 C14 C13 130.7(7) . . ?
C16 C15 C14 106.8(6) . . ?
C16 C15 C77 129.8(7) . . ?
C14 C15 C77 123.3(7) . . ?
N17 C16 C15 110.5(7) . . ?
N17 C16 C18 123.0(7) . . ?
C15 C16 C18 126.4(7) . . ?
C16 N17 C13 112.1(6) . . ?
C19 C18 C85 113.8(6) . . ?
C19 C18 C16 110.0(6) . . ?
C85 C18 C16 109.6(6) . . ?
N23 C19 C20 113.6(8) . . ?
N23 C19 C18 124.4(6) . . ?
C20 C19 C18 121.9(7) . . ?
C21 C20 C91 130.0(7) . . ?
C21 C20 C19 104.3(7) . . ?
C91 C20 C19 125.5(8) . . ?
C20 C21 C22 106.3(7) . . ?
C20 C21 C99 121.1(7) . . ?
C22 C21 C99 132.5(8) . . ?
C24 C22 N23 121.9(7) . . ?
C24 C22 C21 128.4(7) . . ?
N23 C22 C21 109.7(7) . . ?
C19 N23 C22 106.0(6) . . ?
C22 C24 C2 124.5(7) . . ?
C22 C24 C107 120.1(7) . . ?
C2 C24 C107 115.4(7) . . ?
C26 C25 C3 169.9(9) . . ?
C25 C26 C27 174.4(9) . . ?
C32 C27 C26 118.8(8) . . ?
C32 C27 C28 118.2(8) . . ?
C26 C27 C28 123.0(8) . . ?
C29 C28 C27 120.2(10) . . ?
C30 C29 C28 120.7(9) . . ?
C29 C30 C31 120.4(10) . . ?
C30 C31 C32 119.8(10) . . ?
C27 C32 C31 120.5(9) . . ?
C34 C33 C4 177.5(9) . . ?
C33 C34 C35 172.1(9) . . ?
C40 C35 C36 119.4(8) . . ?
C40 C35 C34 116.9(7) . . ?
C36 C35 C34 123.2(8) . . ?
C37 C36 C35 121.4(9) . . ?
C36 C37 C38 118.6(9) . . ?
C37 C38 C39 119.5(9) . . ?
C40 C39 C38 121.8(11) . . ?
C39 C40 C35 118.8(9) . . ?
C42 C41 C46 121.7(9) . . ?
C42 C41 C6 120.4(8) . . ?
C46 C41 C6 117.8(8) . . ?
C42 C41 Cl4 76.0(8) . 2_646 ?
C46 C41 Cl4 69.7(8) . 2_646 ?
C6 C41 Cl4 124.1(9) . 2_646 ?
C41 C42 C43 119.2(10) . . ?
C41 C42 Cl4 68.4(8) . 2_646 ?
C43 C42 Cl4 73.9(9) . 2_646 ?
C44 C43 C42 119.3(11) . . ?
C45 C44 C43 120.8(10) . . ?
C45 C44 Cl4 68.3(9) . 2_646 ?
C43 C44 Cl4 74.8(9) . 2_646 ?
C44 C45 C46 119.9(9) . . ?
C44 C45 Cl4 75.5(9) . 2_646 ?
C46 C45 Cl4 69.6(9) . 2_646 ?
C41 C46 C45 119.1(10) . . ?
C41 C46 Cl4 72.6(9) . 2_646 ?
C45 C46 Cl4 72.2(10) . 2_646 ?
C48 C47 C8 173.5(8) . . ?
C47 C48 C49 178.3(9) . . ?
C50 C49 C54 117.1(7) . . ?
C50 C49 C48 120.9(8) . . ?
C54 C49 C48 121.9(8) . . ?
C51 C50 C49 120.3(8) . . ?
C50 C51 C52 121.5(7) . . ?
C53 C52 C51 119.1(8) . . ?
C52 C53 C54 121.2(9) . . ?
C53 C54 C49 120.8(8) . . ?
C56 C55 C9 176.6(9) . . ?
C55 C56 C57 176.2(9) . . ?
C62 C57 C58 117.0(13) . . ?
C62 C57 C56 124.4(13) . . ?
C58 C57 C56 118.4(10) . . ?
C57 C58 C59 122.7(17) . . ?
C58 C59 C60 114.6(19) . . ?
C61 C60 C59 123.2(15) . . ?
C62 C61 C60 118(2) . . ?
C61 C62 C57 125(2) . . ?
C68 C63 C64 118.4(7) . . ?
C68 C63 C12 121.8(7) . . ?
C64 C63 C12 119.5(7) . . ?
C65 C64 C63 121.3(8) . . ?
C64 C65 C66 118.9(8) . . ?
C67 C66 C65 120.3(8) . . ?
C66 C67 C68 121.7(8) . . ?
C67 C68 C63 119.4(8) . . ?
C70 C69 C14 171.0(8) . . ?
C69 C70 C71 173.2(9) . . ?
C72 C71 C76 120.9(8) . . ?
C72 C71 C70 120.8(8) . . ?
C76 C71 C70 118.1(8) . . ?
C71 C72 C73 119.2(9) . . ?
C72 C73 C74 117.3(9) . . ?
C75 C74 C73 122.6(10) . . ?
C74 C75 C76 123.6(10) . . ?
C71 C76 C75 116.3(9) . . ?
C78 C77 C15 176.9(8) . . ?
C77 C78 C79 173.4(8) . . ?
C80 C79 C84 118.9(8) . . ?
C80 C79 C78 120.8(8) . . ?
C84 C79 C78 120.2(8) . . ?
C79 C80 C81 119.9(9) . . ?
C82 C81 C80 120.7(11) . . ?
C81 C82 C83 120.9(9) . . ?
C82 C83 C84 120.3(9) . . ?
C83 C84 C79 119.0(9) . . ?
C86 C85 C90 118.5(8) . . ?
C86 C85 C18 121.1(7) . . ?
C90 C85 C18 120.2(7) . . ?
C85 C86 C87 122.1(8) . . ?
C85 C86 Cl6 112.1(10) . . ?
C87 C86 Cl6 74.6(10) . . ?
C88 C87 C86 118.6(9) . . ?
C87 C88 C89 122.1(9) . . ?
C88 C89 C90 117.9(10) . . ?
C85 C90 C89 120.7(9) . . ?
C92 C91 C20 177.8(9) . . ?
C91 C92 C93 174.6(10) . . ?
C98 C93 C94 118.2(8) . . ?
C98 C93 C92 121.0(9) . . ?
C94 C93 C92 120.8(9) . . ?
C95 C94 C93 120.8(9) . . ?
C94 C95 C96 120.0(9) . . ?
C97 C96 C95 117.7(9) . . ?
C98 C97 C96 123.7(10) . . ?
C93 C98 C97 119.5(10) . . ?
C100 C99 C21 165.4(9) . . ?
C99 C100 C101 178.1(10) . . ?
C106 C101 C102 122.5(9) . . ?
C106 C101 C100 119.1(9) . . ?
C102 C101 C100 118.4(9) . . ?
C103 C102 C101 122.5(11) . . ?
C102 C103 C104 116.9(10) . . ?
C105 C104 C103 123.4(12) . . ?
C104 C105 C106 119.8(11) . . ?
C101 C106 C105 114.6(10) . . ?
C112 C107 C108 121.1(8) . . ?
C112 C107 C24 120.6(8) . . ?
C108 C107 C24 118.2(7) . . ?
C109 C108 C107 118.9(9) . . ?
C108 C109 C110 119.1(10) . . ?
C111 C110 C109 121.5(9) . . ?
C110 C111 C112 119.6(10) . . ?
C107 C112 C111 119.7(9) . . ?
Cl2 C113 Cl3 111.5(5) . . ?
Cl2 C113 Cl1 109.9(5) . . ?
Cl3 C113 Cl1 111.0(5) . . ?
C46 Cl4 C41 37.7(5) 2_656 2_656 ?
C46 Cl4 C45 38.2(6) 2_656 2_656 ?
C41 Cl4 C45 67.6(8) 2_656 2_656 ?
C46 Cl4 C44 66.5(8) 2_656 2_656 ?
C41 Cl4 C44 77.4(9) 2_656 2_656 ?
C45 Cl4 C44 36.2(6) 2_656 2_656 ?
C46 Cl4 C42 66.1(8) 2_656 2_656 ?
C41 Cl4 C42 35.6(5) 2_656 2_656 ?
C45 Cl4 C42 78.0(9) 2_656 2_656 ?
C44 Cl4 C42 65.0(8) 2_656 2_656 ?

loop_
_geom_bond_atom_site_label_1
_geom_bond_atom_site_label_2
_geom_bond_distance
_geom_bond_site_symmetry_2
_geom_bond_publ_flag
Cl1 C113 1.758(9) . ?
N1 C5 1.322(9) . ?
N1 C2 1.427(9) . ?
Cl2 C113 1.717(10) . ?
C2 C3 1.375(11) . ?
C2 C24 1.400(11) . ?
Cl3 C113 1.740(8) . ?
C3 C4 1.448(11) . ?
C3 C25 1.447(11) . ?
C4 C5 1.377(11) . ?
C4 C33 1.414(12) . ?
C5 C6 1.529(10) . ?
C6 C7 1.509(10) . ?
C6 C41 1.512(12) . ?
C7 N11 1.343(9) . ?
C7 C8 1.420(10) . ?
C8 C9 1.413(11) . ?
C8 C47 1.415(11) . ?
C9 C55 1.414(11) . ?
C9 C10 1.415(10) . ?
C10 N11 1.393(10) . ?
C10 C12 1.392(10) . ?
C12 C13 1.398(10) . ?
C12 C63 1.486(11) . ?
C13 N17 1.391(9) . ?
C13 C14 1.430(10) . ?
C14 C15 1.415(11) . ?
C14 C69 1.426(11) . ?
C15 C16 1.361(10) . ?
C15 C77 1.431(10) . ?
C16 N17 1.279(10) . ?
C16 C18 1.543(11) . ?
C18 C19 1.500(12) . ?
C18 C85 1.529(11) . ?
C19 N23 1.285(10) . ?
C19 C20 1.460(10) . ?
C20 C21 1.390(12) . ?
C20 C91 1.416(12) . ?
C21 C22 1.433(11) . ?
C21 C99 1.453(11) . ?
C22 C24 1.396(12) . ?
C22 N23 1.412(10) . ?
C24 C107 1.495(11) . ?
C25 C26 1.186(12) . ?
C26 C27 1.406(13) . ?
C27 C32 1.368(13) . ?
C27 C28 1.418(12) . ?
C28 C29 1.389(14) . ?
C29 C30 1.337(16) . ?
C30 C31 1.390(16) . ?
C31 C32 1.398(14) . ?
C33 C34 1.159(12) . ?
C34 C35 1.469(13) . ?
C35 C40 1.389(13) . ?
C35 C36 1.419(11) . ?
C36 C37 1.351(13) . ?
C37 C38 1.390(17) . ?
C38 C39 1.418(16) . ?
C39 C40 1.347(14) . ?
C41 C42 1.352(14) . ?
C41 C46 1.387(12) . ?
C41 Cl4 2.16(3) 2_646 ?
C42 C43 1.425(13) . ?
C42 Cl4 2.26(3) 2_646 ?
C43 C44 1.379(16) . ?
C44 C45 1.372(17) . ?
C44 Cl4 2.25(3) 2_646 ?
C45 C46 1.401(15) . ?
C45 Cl4 2.16(3) 2_646 ?
C46 Cl4 2.13(2) 2_646 ?
C47 C48 1.191(11) . ?
C48 C49 1.435(11) . ?
C49 C50 1.405(11) . ?
C49 C54 1.405(13) . ?
C50 C51 1.364(11) . ?
C51 C52 1.379(13) . ?
C52 C53 1.353(13) . ?
C53 C54 1.371(13) . ?
C55 C56 1.199(12) . ?
C56 C57 1.421(12) . ?
C57 C62 1.354(16) . ?
C57 C58 1.371(19) . ?
C58 C59 1.382(18) . ?
C59 C60 1.41(3) . ?
C60 C61 1.35(4) . ?
C61 C62 1.31(3) . ?
C63 C68 1.389(12) . ?
C63 C64 1.394(11) . ?
C64 C65 1.382(11) . ?
C65 C66 1.387(13) . ?
C66 C67 1.343(12) . ?
C67 C68 1.387(12) . ?
C69 C70 1.200(11) . ?
C70 C71 1.439(10) . ?
C71 C72 1.407(13) . ?
C71 C76 1.412(13) . ?
C72 C73 1.419(13) . ?
C73 C74 1.430(16) . ?
C74 C75 1.265(15) . ?
C75 C76 1.429(13) . ?
C77 C78 1.197(11) . ?
C78 C79 1.477(13) . ?
C79 C80 1.387(13) . ?
C79 C84 1.401(13) . ?
C80 C81 1.406(13) . ?
C81 C82 1.317(16) . ?
C82 C83 1.387(15) . ?
C83 C84 1.390(14) . ?
C85 C86 1.373(11) . ?
C85 C90 1.374(13) . ?
C86 C87 1.407(12) . ?
C86 Cl6 2.22(3) . ?
C87 C88 1.353(15) . ?
C88 C89 1.382(15) . ?
C89 C90 1.436(15) . ?
C91 C92 1.191(12) . ?
C92 C93 1.470(13) . ?
C93 C98 1.343(14) . ?
C93 C94 1.441(13) . ?
C94 C95 1.336(13) . ?
C95 C96 1.389(14) . ?
C96 C97 1.366(15) . ?
C97 C98 1.351(13) . ?
C99 C100 1.197(12) . ?
C100 C101 1.457(13) . ?
C101 C106 1.348(15) . ?
C101 C102 1.386(14) . ?
C102 C103 1.334(15) . ?
C103 C104 1.389(18) . ?
C104 C105 1.318(17) . ?
C105 C106 1.490(14) . ?
C107 C112 1.377(12) . ?
C107 C108 1.417(13) . ?
C108 C109 1.366(14) . ?
C109 C110 1.415(17) . ?
C110 C111 1.371(16) . ?
C111 C112 1.380(13) . ?
Cl4 C46 2.13(2) 2_656 ?
Cl4 C41 2.16(3) 2_656 ?
Cl4 C45 2.16(3) 2_656 ?
Cl4 C44 2.25(3) 2_656 ?
Cl4 C42 2.26(3) 2_656 ?
